data_7000083
loop_
_publ_author_name
'Santana, M. Dolores'
'Lozano, A. Abel'
'Garcia, Gabriel'
'Lopez, Gregorio'
'Perez, Jose'

_publ_section_title
;
 Five-coordinate nickel(II) complexes with carboxylate anions and
 derivatives of 1,5,9-triazacyclododec-1-ene: structural and 1H NMR
 spectroscopic studies.
;
_journal_issue 1
_journal_name_full 'Dalton transactions (Cambridge, England : 2003)'
_journal_page_first 104
_journal_page_last 109
_journal_paper_doi 10.1039/b413547d
_journal_year 2005
_chemical_formula_moiety 'C22 H34 N3 Ni O4, F6 P, H2 O'
_chemical_formula_sum 'C22 H36 F6 N3 Ni O5 P'
_chemical_formula_weight 626.22
_chemical_name_systematic
;
?
;
_space_group_IT_number 4
_symmetry_cell_setting monoclinic
_symmetry_space_group_name_Hall 'P 2yb'
_symmetry_space_group_name_H-M 'P 1 21 1'
_atom_sites_solution_hydrogens geom
_atom_sites_solution_primary direct
_atom_sites_solution_secondary difmap
_audit_creation_method SHELXL-97
_cell_angle_alpha 90.00
_cell_angle_beta 98.8200(10)
_cell_angle_gamma 90.00
_cell_formula_units_Z 2
_cell_length_a 8.2175(4)
_cell_length_b 15.2313(8)
_cell_length_c 10.7289(5)
_cell_measurement_reflns_used 6285
_cell_measurement_temperature 100(2)
_cell_measurement_theta_max 27.978
_cell_measurement_theta_min 2.508
_cell_volume 1326.98(11)
_computing_cell_refinement 'Bruker SAINT'
_computing_data_collection 'Bruker SMART'
_computing_data_reduction 'Bruker SAINT'
_computing_publication_material 'WinGX publication routines (Farrugia, 1998)'
_computing_structure_refinement 'SHELXL-97 (Sheldrick, 1997)'
_computing_structure_solution 'SHELXS-97 (Sheldrick, 1990)'
_diffrn_ambient_temperature 100(2)
_diffrn_detector_area_resol_mean 8.26
_diffrn_measured_fraction_theta_full 0.000
_diffrn_measured_fraction_theta_max 0.951
_diffrn_measurement_device_type 'Bruker APEX'
_diffrn_measurement_method \w-scan
_diffrn_radiation_monochromator graphite
_diffrn_radiation_source 'fine-focus sealed tube'
_diffrn_radiation_type MoK\a
_diffrn_radiation_wavelength 0.71073
_diffrn_reflns_av_R_equivalents 0.0181
_diffrn_reflns_av_sigmaI/netI 0.0340
_diffrn_reflns_limit_h_max 10
_diffrn_reflns_limit_h_min -10
_diffrn_reflns_limit_k_max 19
_diffrn_reflns_limit_k_min -20
_diffrn_reflns_limit_l_max 14
_diffrn_reflns_limit_l_min -13
_diffrn_reflns_number 15098
_diffrn_reflns_theta_full 0.50
_diffrn_reflns_theta_max 28.13
_diffrn_reflns_theta_min 1.92
_exptl_absorpt_coefficient_mu 0.872
_exptl_absorpt_correction_T_max 0.8877
_exptl_absorpt_correction_T_min 0.7677
_exptl_absorpt_correction_type multi-scan
_exptl_absorpt_process_details SADABS
_exptl_crystal_colour Blue
_exptl_crystal_density_diffrn 1.567
_exptl_crystal_density_method 'not measured'
_exptl_crystal_description Block
_exptl_crystal_F_000 652
_exptl_crystal_size_max 0.32
_exptl_crystal_size_mid 0.26
_exptl_crystal_size_min 0.14
_refine_diff_density_max 1.519
_refine_diff_density_min -0.614
_refine_diff_density_rms 0.088
_refine_ls_abs_structure_details 'Flack H D (1983), Acta Cryst. A39, 876-881'
_refine_ls_abs_structure_Flack 0.038(12)
_refine_ls_extinction_method none
_refine_ls_goodness_of_fit_ref 1.057
_refine_ls_hydrogen_treatment constr
_refine_ls_matrix_type full
_refine_ls_number_parameters 345
_refine_ls_number_reflns 5943
_refine_ls_number_restraints 1
_refine_ls_restrained_S_all 1.057
_refine_ls_R_factor_all 0.0411
_refine_ls_R_factor_gt 0.0405
_refine_ls_shift/su_max 0.018
_refine_ls_shift/su_mean 0.000
_refine_ls_structure_factor_coef Fsqd
_refine_ls_weighting_details 'calc w=1/[\s^2^(Fo^2^)+(0.0700P)^2^+0.9715P] where P=(Fo^2^+2Fc^2^)/3'
_refine_ls_weighting_scheme calc
_refine_ls_wR_factor_gt 0.1125
_refine_ls_wR_factor_ref 0.1129
_reflns_number_gt 5813
_reflns_number_total 5943
_reflns_threshold_expression >2sigma(I)
_cod_data_source_file b413547d.txt
_cod_data_source_block 6
_cod_depositor_comments
;
The following automatic conversions were performed:
'_symmetry_cell_setting' value 'Monoclinic' changed to 'monoclinic'
according to '/home/saulius/struct/CIF-dictionaries/cif_core.dic'
dictionary named 'cif_core.dic' version 2.4.1 from 2010-06-29.

Automatic conversion script
Id: cif_fix_enum 1527 2010-12-29 10:47:43Z saulius 
;
_cod_original_sg_symbol_H-M P21
_cod_database_code 7000083

loop_
_symmetry_equiv_pos_as_xyz
'x, y, z'
'-x, y+1/2, -z'

loop_
_atom_site_label
_atom_site_type_symbol
_atom_site_fract_x
_atom_site_fract_y
_atom_site_fract_z
_atom_site_U_iso_or_equiv
_atom_site_adp_type
_atom_site_occupancy
_atom_site_symmetry_multiplicity
_atom_site_calc_flag
_atom_site_refinement_flags
_atom_site_disorder_assembly
_atom_site_disorder_group
Ni1 Ni 0.02719(4) 0.57994(2) 0.24940(3) 0.01713(10) Uani 1 1 d . . .
N1 N 0.0233(3) 0.44984(19) 0.2514(3) 0.0222(6) Uani 1 1 d . . .
N2 N 0.1725(3) 0.5878(2) 0.4186(2) 0.0195(5) Uani 1 1 d . . .
H2 H 0.1646 0.6455 0.4454 0.023 Uiso 1 1 calc R . .
N3 N 0.1893(3) 0.5887(2) 0.1237(2) 0.0225(5) Uani 1 1 d . . .
C1 C 0.0579(4) 0.39932(19) 0.3472(3) 0.0214(6) Uani 1 1 d . . .
C2 C 0.1058(4) 0.4339(2) 0.4791(3) 0.0238(6) Uani 1 1 d . . .
H2A H 0.2221 0.4171 0.5071 0.029 Uiso 1 1 calc R . .
H2B H 0.0391 0.4020 0.5338 0.029 Uiso 1 1 calc R . .
C3 C 0.0906(4) 0.5326(2) 0.5069(3) 0.0223(6) Uani 1 1 d . . .
C4 C 0.3515(3) 0.5707(2) 0.4214(3) 0.0237(6) Uani 1 1 d . . .
H4A H 0.3704 0.5066 0.4211 0.028 Uiso 1 1 calc R . .
H4B H 0.4132 0.5947 0.5006 0.028 Uiso 1 1 calc R . .
C5 C 0.4172(4) 0.6116(2) 0.3099(3) 0.0243(6) Uani 1 1 d . . .
H5A H 0.5390 0.6105 0.3270 0.029 Uiso 1 1 calc R . .
H5B H 0.3825 0.6739 0.3031 0.029 Uiso 1 1 calc R . .
C6 C 0.3608(4) 0.5668(2) 0.1832(3) 0.0235(7) Uani 1 1 d . . .
H6A H 0.4371 0.5834 0.1242 0.028 Uiso 1 1 calc R . .
H6B H 0.3690 0.5024 0.1955 0.028 Uiso 1 1 calc R . .
C7 C 0.1389(4) 0.5297(3) 0.0146(3) 0.0293(7) Uani 1 1 d . . .
H7A H 0.2233 0.5334 -0.0419 0.035 Uiso 1 1 calc R . .
H7B H 0.0344 0.5522 -0.0329 0.035 Uiso 1 1 calc R . .
C8 C 0.1147(4) 0.4333(3) 0.0452(3) 0.0301(7) Uani 1 1 d . . .
H8A H 0.2195 0.4104 0.0916 0.036 Uiso 1 1 calc R . .
H8B H 0.0908 0.4003 -0.0350 0.036 Uiso 1 1 calc R . .
C9 C -0.0221(4) 0.4146(2) 0.1230(3) 0.0285(7) Uani 1 1 d . . .
H9A H -0.1259 0.4420 0.0822 0.034 Uiso 1 1 calc R . .
H9B H -0.0402 0.3504 0.1271 0.034 Uiso 1 1 calc R . .
C10 C 0.0576(4) 0.3000(2) 0.3411(4) 0.0315(7) Uani 1 1 d . . .
H10A H 0.1216 0.2807 0.2762 0.047 Uiso 1 1 calc R . .
H10B H -0.0559 0.2788 0.3202 0.047 Uiso 1 1 calc R . .
H10C H 0.1071 0.2762 0.4231 0.047 Uiso 1 1 calc R . .
C11 C -0.0924(4) 0.5595(2) 0.4878(3) 0.0251(7) Uani 1 1 d . . .
H11A H -0.1416 0.5486 0.4001 0.038 Uiso 1 1 calc R . .
H11B H -0.1013 0.6221 0.5070 0.038 Uiso 1 1 calc R . .
H11C H -0.1505 0.5250 0.5443 0.038 Uiso 1 1 calc R . .
C12 C 0.1657(5) 0.5496(3) 0.6453(3) 0.0330(8) Uani 1 1 d . . .
H12A H 0.2822 0.5327 0.6584 0.050 Uiso 1 1 calc R . .
H12B H 0.1068 0.5147 0.7008 0.050 Uiso 1 1 calc R . .
H12C H 0.1560 0.6120 0.6646 0.050 Uiso 1 1 calc R . .
C13 C 0.1884(4) 0.6799(3) 0.0718(4) 0.0309(8) Uani 1 1 d . . .
H13A H 0.2209 0.7215 0.1408 0.046 Uiso 1 1 calc R . .
H13B H 0.0774 0.6944 0.0293 0.046 Uiso 1 1 calc R . .
H13C H 0.2661 0.6836 0.0113 0.046 Uiso 1 1 calc R . .
O1 O -0.1889(3) 0.60884(15) 0.1202(2) 0.0248(5) Uani 1 1 d . . .
O2 O -0.0698(3) 0.70563(15) 0.2564(2) 0.0243(5) Uani 1 1 d . . .
C14 C -0.1862(4) 0.6842(2) 0.1671(3) 0.0197(6) Uani 1 1 d . . .
C15 C -0.3147(4) 0.7513(2) 0.1244(3) 0.0191(6) Uani 1 1 d . . .
C16 C -0.3852(5) 0.7599(2) -0.0013(3) 0.0278(7) Uani 1 1 d . . .
C17 C -0.5012(4) 0.8254(2) -0.0375(3) 0.0273(7) Uani 1 1 d . . .
H17 H -0.5499 0.8310 -0.1234 0.033 Uiso 1 1 calc R . .
C18 C -0.5447(4) 0.8820(3) 0.0519(4) 0.0309(8) Uani 1 1 d . . .
H18 H -0.6193 0.9287 0.0268 0.037 Uiso 1 1 calc R . .
C19 C -0.4814(5) 0.8718(3) 0.1767(4) 0.0399(9) Uani 1 1 d . . .
H19 H -0.5184 0.9079 0.2387 0.048 Uiso 1 1 calc R . .
C20 C -0.3619(5) 0.8077(3) 0.2119(3) 0.0324(8) Uani 1 1 d . . .
H20 H -0.3126 0.8030 0.2977 0.039 Uiso 1 1 calc R . .
C21 C -0.3895(5) 0.6407(2) -0.1406(4) 0.0328(8) Uani 1 1 d . . .
C22 C -0.3071(5) 0.5979(2) -0.2349(4) 0.0348(8) Uani 1 1 d . . .
H22A H -0.2099 0.6321 -0.2474 0.052 Uiso 1 1 calc R . .
H22B H -0.3829 0.5941 -0.3147 0.052 Uiso 1 1 calc R . .
H22C H -0.2731 0.5387 -0.2061 0.052 Uiso 1 1 calc R . .
O3 O -0.3131(3) 0.71478(19) -0.0956(2) 0.0332(6) Uani 1 1 d . . .
O4 O -0.5137(4) 0.61366(19) -0.1061(3) 0.0379(6) Uani 1 1 d . . .
P1 P 0.41641(10) 0.82179(5) 0.56806(8) 0.02292(18) Uani 1 1 d . . .
F1 F 0.4319(4) 0.89879(17) 0.4687(2) 0.0456(7) Uani 1 1 d . . .
F2 F 0.3995(3) 0.74337(15) 0.6651(2) 0.0363(5) Uani 1 1 d . . .
F3 F 0.5397(3) 0.76218(18) 0.5020(2) 0.0435(6) Uani 1 1 d . . .
F4 F 0.5722(2) 0.86035(14) 0.6615(2) 0.0312(4) Uani 1 1 d . . .
F5 F 0.2991(3) 0.88136(15) 0.6363(2) 0.0387(5) Uani 1 1 d . . .
F6 F 0.2618(3) 0.78196(16) 0.4759(2) 0.0389(5) Uani 1 1 d . . .
O5 O 0.0944(6) 0.8781(3) 0.2553(4) 0.0769(12) Uani 1 1 d . . .
H23 H 0.0360 0.8236 0.2655 0.092 Uiso 1 1 d . . .
H24 H 0.1842 0.8719 0.3207 0.092 Uiso 1 1 d . . .

loop_
_atom_site_aniso_label
_atom_site_aniso_U_11
_atom_site_aniso_U_22
_atom_site_aniso_U_33
_atom_site_aniso_U_23
_atom_site_aniso_U_13
_atom_site_aniso_U_12
Ni1 0.01619(16) 0.01590(17) 0.01885(17) -0.00008(15) 0.00127(12) 0.00042(16)
N1 0.0132(12) 0.0217(14) 0.0315(15) -0.0067(10) 0.0025(10) -0.0009(10)
N2 0.0206(11) 0.0155(12) 0.0215(11) -0.0007(11) 0.0004(9) -0.0006(11)
N3 0.0197(11) 0.0264(14) 0.0213(11) 0.0019(12) 0.0022(9) -0.0007(12)
C1 0.0167(13) 0.0125(13) 0.0358(17) -0.0034(12) 0.0059(12) -0.0013(10)
C2 0.0240(15) 0.0194(15) 0.0286(16) 0.0050(12) 0.0054(12) 0.0010(12)
C3 0.0288(16) 0.0186(16) 0.0195(14) 0.0013(11) 0.0035(12) 0.0016(12)
C4 0.0177(13) 0.0248(16) 0.0266(14) 0.0014(13) -0.0028(10) -0.0041(13)
C5 0.0172(14) 0.0231(14) 0.0319(17) -0.0003(12) 0.0015(12) -0.0039(11)
C6 0.0171(12) 0.0266(19) 0.0272(14) 0.0005(12) 0.0051(11) 0.0015(12)
C7 0.0252(16) 0.044(2) 0.0183(14) -0.0035(14) 0.0022(12) 0.0012(14)
C8 0.0266(16) 0.0375(19) 0.0259(16) -0.0133(14) 0.0031(13) 0.0012(14)
C9 0.0239(15) 0.0279(17) 0.0318(17) -0.0092(14) -0.0019(13) -0.0009(13)
C10 0.0263(16) 0.0157(15) 0.052(2) -0.0011(14) 0.0046(15) 0.0014(12)
C11 0.0254(15) 0.0215(17) 0.0307(16) -0.0031(12) 0.0116(13) 0.0029(11)
C12 0.042(2) 0.0350(18) 0.0212(16) 0.0011(13) 0.0015(14) -0.0006(15)
C13 0.0259(16) 0.0342(19) 0.0348(18) 0.0147(15) 0.0114(14) 0.0036(14)
O1 0.0240(11) 0.0216(11) 0.0271(12) -0.0007(9) -0.0015(9) 0.0047(8)
O2 0.0277(11) 0.0194(11) 0.0229(11) -0.0030(8) -0.0056(9) 0.0055(9)
C14 0.0191(13) 0.0190(14) 0.0211(14) 0.0030(11) 0.0036(11) 0.0011(11)
C15 0.0171(13) 0.0191(14) 0.0208(14) 0.0031(11) 0.0020(11) -0.0001(11)
C16 0.0343(18) 0.0231(16) 0.0244(16) -0.0025(13) -0.0008(14) 0.0038(13)
C17 0.0294(16) 0.0254(16) 0.0249(16) -0.0006(14) -0.0027(14) 0.0047(14)
C18 0.0221(16) 0.0335(19) 0.0351(19) -0.0014(15) -0.0022(14) 0.0113(14)
C19 0.041(2) 0.044(2) 0.0331(19) -0.0132(17) -0.0003(16) 0.0214(18)
C20 0.0349(18) 0.039(2) 0.0219(15) -0.0052(14) -0.0015(13) 0.0147(16)
C21 0.042(2) 0.0300(18) 0.0275(17) 0.0013(14) 0.0080(16) 0.0064(15)
C22 0.0375(19) 0.030(2) 0.0360(18) -0.0105(14) 0.0030(15) -0.0005(14)
O3 0.0301(13) 0.0414(15) 0.0299(12) 0.0048(11) 0.0102(10) -0.0029(11)
O4 0.0367(14) 0.0342(14) 0.0449(16) -0.0019(12) 0.0132(12) -0.0077(11)
P1 0.0220(4) 0.0230(4) 0.0235(4) -0.0049(3) 0.0027(3) -0.0054(3)
F1 0.0618(17) 0.0402(14) 0.0316(12) 0.0076(10) -0.0027(11) -0.0176(12)
F2 0.0401(12) 0.0305(11) 0.0366(12) 0.0041(9) 0.0010(10) -0.0048(9)
F3 0.0342(13) 0.0550(16) 0.0430(14) -0.0244(12) 0.0112(11) -0.0036(11)
F4 0.0244(10) 0.0354(11) 0.0327(11) -0.0089(9) 0.0007(8) -0.0059(8)
F5 0.0314(11) 0.0352(12) 0.0500(14) -0.0082(10) 0.0082(10) 0.0044(9)
F6 0.0309(11) 0.0362(12) 0.0443(13) -0.0051(10) -0.0111(10) -0.0100(9)
O5 0.092(3) 0.065(3) 0.068(3) 0.001(2) -0.003(2) -0.002(2)

loop_
_atom_type_symbol
_atom_type_description
_atom_type_scat_dispersion_real
_atom_type_scat_dispersion_imag
_atom_type_scat_source
C C 0.0033 0.0016 'International Tables Vol C Tables 4.2.6.8 and 6.1.1.4'
H H 0.0000 0.0000 'International Tables Vol C Tables 4.2.6.8 and 6.1.1.4'
F F 0.0171 0.0103 'International Tables Vol C Tables 4.2.6.8 and 6.1.1.4'
N N 0.0061 0.0033 'International Tables Vol C Tables 4.2.6.8 and 6.1.1.4'
Ni Ni 0.3393 1.1124 'International Tables Vol C Tables 4.2.6.8 and 6.1.1.4'
O O 0.0106 0.0060 'International Tables Vol C Tables 4.2.6.8 and 6.1.1.4'
P P 0.1023 0.0942 'International Tables Vol C Tables 4.2.6.8 and 6.1.1.4'

loop_
_geom_angle_atom_site_label_1
_geom_angle_atom_site_label_2
_geom_angle_atom_site_label_3
_geom_angle
_geom_angle_site_symmetry_1
_geom_angle_site_symmetry_3
_geom_angle_publ_flag
N1 Ni1 N2 93.32(12) . . ?
N1 Ni1 N3 94.91(12) . . ?
N2 Ni1 N3 103.54(10) . . ?
N1 Ni1 O2 155.96(12) . . ?
N2 Ni1 O2 95.18(10) . . ?
N3 Ni1 O2 104.85(12) . . ?
N1 Ni1 O1 101.60(10) . . ?
N2 Ni1 O1 153.50(10) . . ?
N3 Ni1 O1 96.93(10) . . ?
O2 Ni1 O1 63.00(9) . . ?
N1 Ni1 C14 130.22(11) . . ?
N2 Ni1 C14 125.67(11) . . ?
N3 Ni1 C14 103.00(11) . . ?
O2 Ni1 C14 32.01(10) . . ?
O1 Ni1 C14 31.00(10) . . ?
C1 N1 C9 121.7(3) . . ?
C1 N1 Ni1 127.4(2) . . ?
C9 N1 Ni1 110.9(2) . . ?
C4 N2 C3 115.3(3) . . ?
C4 N2 Ni1 117.03(18) . . ?
C3 N2 Ni1 105.88(18) . . ?
C7 N3 C6 109.4(3) . . ?
C7 N3 C13 106.5(3) . . ?
C6 N3 C13 108.5(3) . . ?
C7 N3 Ni1 110.5(2) . . ?
C6 N3 Ni1 111.87(18) . . ?
C13 N3 Ni1 109.9(2) . . ?
N1 C1 C2 122.6(3) . . ?
N1 C1 C10 124.6(3) . . ?
C2 C1 C10 112.9(3) . . ?
C1 C2 C3 120.4(3) . . ?
N2 C3 C12 111.3(3) . . ?
N2 C3 C11 106.9(2) . . ?
C12 C3 C11 108.8(3) . . ?
N2 C3 C2 111.5(3) . . ?
C12 C3 C2 108.5(3) . . ?
C11 C3 C2 109.9(3) . . ?
N2 C4 C5 112.4(3) . . ?
C4 C5 C6 114.9(3) . . ?
N3 C6 C5 114.7(3) . . ?
N3 C7 C8 116.3(3) . . ?
C7 C8 C9 115.4(3) . . ?
N1 C9 C8 109.9(3) . . ?
C14 O1 Ni1 88.08(18) . . ?
C14 O2 Ni1 89.14(18) . . ?
O1 C14 O2 119.8(3) . . ?
O1 C14 C15 122.5(3) . . ?
O2 C14 C15 117.7(3) . . ?
O1 C14 Ni1 60.92(16) . . ?
O2 C14 Ni1 58.85(15) . . ?
C15 C14 Ni1 176.3(2) . . ?
C20 C15 C16 119.0(3) . . ?
C20 C15 C14 118.8(3) . . ?
C16 C15 C14 122.2(3) . . ?
C15 C16 C17 120.3(3) . . ?
C15 C16 O3 119.1(3) . . ?
C17 C16 O3 119.2(3) . . ?
C18 C17 C16 119.5(3) . . ?
C19 C18 C17 120.6(3) . . ?
C18 C19 C20 119.4(3) . . ?
C15 C20 C19 121.0(3) . . ?
O4 C21 O3 123.0(3) . . ?
O4 C21 C22 124.4(4) . . ?
O3 C21 C22 112.6(3) . . ?
C21 O3 C16 115.9(3) . . ?
F5 P1 F1 90.24(15) . . ?
F5 P1 F3 178.33(14) . . ?
F1 P1 F3 90.00(16) . . ?
F5 P1 F6 91.20(13) . . ?
F1 P1 F6 90.17(14) . . ?
F3 P1 F6 90.45(13) . . ?
F5 P1 F2 90.41(13) . . ?
F1 P1 F2 178.81(14) . . ?
F3 P1 F2 89.37(14) . . ?
F6 P1 F2 88.82(12) . . ?
F5 P1 F4 89.15(12) . . ?
F1 P1 F4 90.61(13) . . ?
F3 P1 F4 89.19(12) . . ?
F6 P1 F4 179.15(14) . . ?
F2 P1 F4 90.40(12) . . ?

loop_
_geom_bond_atom_site_label_1
_geom_bond_atom_site_label_2
_geom_bond_distance
_geom_bond_site_symmetry_2
_geom_bond_publ_flag
Ni1 N1 1.982(3) . ?
Ni1 N2 2.017(2) . ?
Ni1 N3 2.040(2) . ?
Ni1 O2 2.079(2) . ?
Ni1 O1 2.124(2) . ?
Ni1 C14 2.430(3) . ?
N1 C1 1.280(5) . ?
N1 C9 1.472(4) . ?
N2 C4 1.489(4) . ?
N2 C3 1.501(4) . ?
N3 C7 1.483(4) . ?
N3 C6 1.493(4) . ?
N3 C13 1.497(5) . ?
C1 C2 1.505(5) . ?
C1 C10 1.514(4) . ?
C2 C3 1.542(4) . ?
C3 C12 1.540(5) . ?
C3 C11 1.541(4) . ?
C4 C5 1.519(4) . ?
C5 C6 1.529(5) . ?
C7 C8 1.525(6) . ?
C8 C9 1.526(5) . ?
O1 C14 1.252(4) . ?
O2 C14 1.288(4) . ?
C14 C15 1.490(4) . ?
C15 C20 1.371(5) . ?
C15 C16 1.390(5) . ?
C16 C17 1.394(5) . ?
C16 O3 1.426(4) . ?
C17 C18 1.377(5) . ?
C18 C19 1.369(6) . ?
C19 C20 1.394(5) . ?
C21 O4 1.210(5) . ?
C21 O3 1.345(5) . ?
C21 C22 1.455(5) . ?
P1 F5 1.582(2) . ?
P1 F1 1.603(3) . ?
P1 F3 1.604(2) . ?
P1 F6 1.605(2) . ?
P1 F2 1.605(2) . ?
P1 F4 1.611(2) . ?
